data_2225373
loop_
_publ_author_name
'Yeap, Chin Sing'
'Hemamalini, Madhukar'
'Fun, Hoong-Kun'

_publ_section_title
;
 4-[(2,4-Dihydroxybenzylidene)ammonio]benzenesulfonate trihydrate
;
_journal_coeditor_code SJ2719
_journal_issue 3
_journal_name_full 'Acta Crystallographica Section E'
_journal_page_first o580
_journal_page_last o581
_journal_paper_doi 10.1107/S1600536810004526
_journal_volume 66
_journal_year 2010
_chemical_formula_iupac 'C13 H11 N O5 S, 3H2 O'
_chemical_formula_moiety 'C13 H11 N O5 S, 3(H2 O)'
_chemical_formula_sum 'C13 H17 N O8 S'
_chemical_formula_weight 347.34
_chemical_name_systematic
;
4-[(2,4-Dihydroxybenzylidene)ammonio]benzenesulfonate trihydrate
;
_space_group_IT_number 2
_symmetry_cell_setting triclinic
_symmetry_space_group_name_Hall '-P 1'
_symmetry_space_group_name_H-M 'P -1'
_atom_sites_solution_hydrogens geom
_atom_sites_solution_primary direct
_atom_sites_solution_secondary difmap
_audit_creation_method SHELXL-97
_cell_angle_alpha 70.0220(10)
_cell_angle_beta 79.2710(10)
_cell_angle_gamma 76.1410(10)
_cell_formula_units_Z 2
_cell_length_a 7.78550(10)
_cell_length_b 9.08200(10)
_cell_length_c 11.8526(2)
_cell_measurement_reflns_used 7701
_cell_measurement_temperature 100.00(10)
_cell_measurement_theta_max 32.11
_cell_measurement_theta_min 2.55
_cell_volume 759.696(19)
_computing_cell_refinement 'SAINT (Bruker, 2009)'
_computing_data_collection 'APEX2 (Bruker, 2009)'
_computing_data_reduction 'SAINT (Bruker, 2009)'
_computing_molecular_graphics 'SHELXTL (Sheldrick, 2008)'
_computing_publication_material
;
SHELXTL (Sheldrick, 2008) and PLATON (Spek, 2009)
;
_computing_structure_refinement 'SHELXTL (Sheldrick, 2008)'
_computing_structure_solution 'SHELXTL (Sheldrick, 2008)'
_diffrn_ambient_temperature 100
_diffrn_measured_fraction_theta_full 0.993
_diffrn_measured_fraction_theta_max 0.993
_diffrn_measurement_device_type
;
Bruker SMART APEXII CCD area-detector diffractometer
;
_diffrn_measurement_method '\f and \w scans'
_diffrn_radiation_monochromator graphite
_diffrn_radiation_source 'fine-focus sealed tube'
_diffrn_radiation_type MoK\a
_diffrn_radiation_wavelength 0.71073
_diffrn_reflns_av_R_equivalents 0.0268
_diffrn_reflns_av_sigmaI/netI 0.0375
_diffrn_reflns_limit_h_max 11
_diffrn_reflns_limit_h_min -11
_diffrn_reflns_limit_k_max 13
_diffrn_reflns_limit_k_min -13
_diffrn_reflns_limit_l_max 17
_diffrn_reflns_limit_l_min -17
_diffrn_reflns_number 19799
_diffrn_reflns_theta_full 32.40
_diffrn_reflns_theta_max 32.40
_diffrn_reflns_theta_min 1.84
_diffrn_standards_number 0
_exptl_absorpt_coefficient_mu 0.256
_exptl_absorpt_correction_T_max 0.9796
_exptl_absorpt_correction_T_min 0.9142
_exptl_absorpt_correction_type multi-scan
_exptl_absorpt_process_details '(<i>SADABS</i>; Bruker, 2009)'
_exptl_crystal_colour brown
_exptl_crystal_density_diffrn 1.518
_exptl_crystal_density_method 'not measured'
_exptl_crystal_description block
_exptl_crystal_F_000 364
_exptl_crystal_size_max 0.36
_exptl_crystal_size_mid 0.16
_exptl_crystal_size_min 0.08
_refine_diff_density_max 0.605
_refine_diff_density_min -0.599
_refine_ls_extinction_method none
_refine_ls_goodness_of_fit_ref 1.047
_refine_ls_hydrogen_treatment mixed
_refine_ls_matrix_type full
_refine_ls_number_parameters 220
_refine_ls_number_reflns 5420
_refine_ls_number_restraints 0
_refine_ls_restrained_S_all 1.047
_refine_ls_R_factor_all 0.0717
_refine_ls_R_factor_gt 0.0530
_refine_ls_shift/su_max 0.001
_refine_ls_shift/su_mean <0.001
_refine_ls_structure_factor_coef Fsqd
_refine_ls_weighting_details 'calc w=1/[\s^2^(Fo^2^)+(0.0700P)^2^+0.4045P] where P=(Fo^2^+2Fc^2^)/3'
_refine_ls_weighting_scheme calc
_refine_ls_wR_factor_gt 0.1349
_refine_ls_wR_factor_ref 0.1473
_reflns_number_gt 4177
_reflns_number_total 5420
_reflns_threshold_expression I>2\s(I)
_cod_data_source_file sj2719.cif
_cod_data_source_block I
_cod_depositor_comments
;
The following automatic conversions were performed:
'_symmetry_cell_setting' value 'Triclinic' changed to 'triclinic'
according to '/home/saulius/struct/CIF-dictionaries/cif_core.dic'
dictionary named 'cif_core.dic' version 2.4.1 from 2010-06-29.

Automatic conversion script
Id: cif_fix_enum 1527 2010-12-29 10:47:43Z saulius 

The following automatic conversions were performed:

'_symmetry_cell_setting' value 'Triclinic' changed to 'triclinic'
according to /home/saulius/struct/CIF-dictionaries/cif_core.dic
dictionary named 'cif_core.dic' version 2.4.1 from 2010-06-29.

Automatic conversion script
Id: cif_fix_values 1715 2011-07-08 13:25:40Z adriana 
;
_cod_original_cell_volume 759.697(18)
_cod_database_code 2225373
_cod_database_fobs_code 2225373

loop_
_symmetry_equiv_pos_as_xyz
'x, y, z'
'-x, -y, -z'

loop_
_atom_site_type_symbol
_atom_site_label
_atom_site_fract_x
_atom_site_fract_y
_atom_site_fract_z
_atom_site_U_iso_or_equiv
_atom_site_adp_type
_atom_site_calc_flag
_atom_site_refinement_flags
_atom_site_occupancy
_atom_site_disorder_assembly
_atom_site_disorder_group
S S1 0.71640(6) 0.60676(5) 1.18660(4) 0.02504(12) Uani d . 1 . .
O O1 0.33982(17) 0.77778(14) 0.52286(11) 0.0226(2) Uani d . 1 . .
O O2 0.00861(17) 1.21132(17) 0.24684(11) 0.0256(3) Uani d . 1 . .
O O3 0.89905(19) 0.52191(18) 1.16735(13) 0.0371(3) Uani d . 1 . .
O O4 0.7119(3) 0.75067(16) 1.21434(16) 0.0530(5) Uani d . 1 . .
O O5 0.60457(18) 0.50241(15) 1.27306(10) 0.0267(3) Uani d . 1 . .
N N1 0.41704(17) 0.82152(16) 0.71713(11) 0.0170(2) Uani d . 1 . .
C C1 0.2641(2) 0.93133(18) 0.48282(13) 0.0170(3) Uani d . 1 . .
C C2 0.1775(2) 0.99664(19) 0.37933(13) 0.0190(3) Uani d . 1 . .
H H2A 0.1728 0.9331 0.3333 0.023 Uiso calc R 1 . .
C C3 0.0980(2) 1.15723(19) 0.34488(13) 0.0195(3) Uani d . 1 . .
C C4 0.1103(2) 1.25788(19) 0.40959(14) 0.0207(3) Uani d . 1 . .
H H4A 0.0593 1.3658 0.3843 0.025 Uiso calc R 1 . .
C C5 0.1987(2) 1.19458(18) 0.51051(14) 0.0188(3) Uani d . 1 . .
H H5A 0.2090 1.2609 0.5528 0.023 Uiso calc R 1 . .
C C6 0.2748(2) 1.02971(17) 0.55143(13) 0.0162(3) Uani d . 1 . .
C C7 0.3521(2) 0.97063(18) 0.66134(13) 0.0171(3) Uani d . 1 . .
H H7A 0.3572 1.0454 0.6975 0.021 Uiso calc R 1 . .
C C8 0.4854(2) 0.76888(17) 0.83072(13) 0.0169(3) Uani d . 1 . .
C C9 0.4177(2) 0.85045(19) 0.91434(14) 0.0212(3) Uani d . 1 . .
H H9A 0.3246 0.9379 0.8979 0.025 Uiso calc R 1 . .
C C10 0.4905(2) 0.79988(19) 1.02271(14) 0.0219(3) Uani d . 1 . .
H H10A 0.4466 0.8537 1.0793 0.026 Uiso calc R 1 . .
C C11 0.6291(2) 0.66864(18) 1.04650(14) 0.0197(3) Uani d . 1 . .
C C12 0.6933(2) 0.58417(18) 0.96441(14) 0.0203(3) Uani d . 1 . .
H H12A 0.7847 0.4954 0.9817 0.024 Uiso calc R 1 . .
C C13 0.6196(2) 0.63345(18) 0.85627(14) 0.0188(3) Uani d . 1 . .
H H13A 0.6595 0.5765 0.8014 0.023 Uiso calc R 1 . .
O O1W 0.1128(3) 0.7226(3) 0.22066(18) 0.0639(6) Uani d . 1 . .
H H1W1 0.0299 0.6832 0.2044 0.096 Uiso d R 1 . .
H H2W1 0.0754 0.8189 0.1836 0.096 Uiso d R 1 . .
O O2W 0.0858(3) 1.0446(3) 0.0769(2) 0.0815(7) Uani d . 1 . .
H H1W2 0.1929 0.9994 0.0628 0.122 Uiso d R 1 . .
H H2W2 0.0424 1.1170 0.1224 0.122 Uiso d R 1 . .
O O3W 0.3001(2) 0.59375(18) 0.41308(14) 0.0368(3) Uani d . 1 . .
H H1W3 0.4180 0.5558 0.3796 0.055 Uiso d R 1 . .
H H2W3 0.2254 0.6348 0.3604 0.055 Uiso d R 1 . .
H H1N1 0.415(3) 0.747(3) 0.689(2) 0.041(7) Uiso d . 1 . .
H H1O1 0.327(4) 0.719(4) 0.478(3) 0.057(8) Uiso d . 1 . .
H H1O2 -0.027(3) 1.305(3) 0.236(2) 0.036(7) Uiso d . 1 . .

loop_
_atom_site_aniso_label
_atom_site_aniso_U_11
_atom_site_aniso_U_22
_atom_site_aniso_U_33
_atom_site_aniso_U_12
_atom_site_aniso_U_13
_atom_site_aniso_U_23
S1 0.0369(2) 0.01588(18) 0.0241(2) -0.00608(15) -0.01801(17) -0.00021(14)
O1 0.0310(6) 0.0164(5) 0.0212(5) -0.0008(4) -0.0084(5) -0.0063(4)
O2 0.0257(6) 0.0297(7) 0.0188(5) -0.0058(5) -0.0101(5) -0.0001(5)
O3 0.0291(7) 0.0386(8) 0.0338(7) -0.0045(6) -0.0170(6) 0.0066(6)
O4 0.0943(14) 0.0183(6) 0.0590(10) -0.0066(7) -0.0542(10) -0.0072(6)
O5 0.0367(7) 0.0239(6) 0.0173(5) -0.0029(5) -0.0064(5) -0.0037(4)
N1 0.0192(6) 0.0167(6) 0.0146(5) -0.0028(5) -0.0048(4) -0.0031(5)
C1 0.0172(6) 0.0175(6) 0.0165(6) -0.0047(5) -0.0019(5) -0.0047(5)
C2 0.0198(7) 0.0228(7) 0.0158(6) -0.0070(5) -0.0033(5) -0.0051(5)
C3 0.0176(7) 0.0241(7) 0.0145(6) -0.0066(5) -0.0037(5) -0.0004(5)
C4 0.0208(7) 0.0186(7) 0.0195(7) -0.0035(5) -0.0043(6) -0.0008(5)
C5 0.0219(7) 0.0161(6) 0.0175(6) -0.0034(5) -0.0042(5) -0.0033(5)
C6 0.0177(6) 0.0159(6) 0.0145(6) -0.0032(5) -0.0035(5) -0.0031(5)
C7 0.0193(7) 0.0165(6) 0.0152(6) -0.0035(5) -0.0047(5) -0.0031(5)
C8 0.0174(6) 0.0165(6) 0.0150(6) -0.0039(5) -0.0044(5) -0.0012(5)
C9 0.0247(7) 0.0184(7) 0.0182(7) 0.0005(6) -0.0065(6) -0.0039(5)
C10 0.0288(8) 0.0176(7) 0.0183(7) -0.0018(6) -0.0067(6) -0.0038(5)
C11 0.0234(7) 0.0158(6) 0.0194(7) -0.0068(5) -0.0082(6) 0.0004(5)
C12 0.0192(7) 0.0170(7) 0.0211(7) -0.0025(5) -0.0063(5) -0.0002(5)
C13 0.0195(7) 0.0176(6) 0.0178(6) -0.0031(5) -0.0025(5) -0.0038(5)
O1W 0.0496(11) 0.1022(17) 0.0610(12) -0.0363(11) -0.0095(9) -0.0358(12)
O2W 0.0746(15) 0.120(2) 0.0831(16) -0.0358(15) 0.0051(12) -0.0697(16)
O3W 0.0402(8) 0.0364(7) 0.0420(8) -0.0097(6) 0.0007(6) -0.0238(6)

loop_
_atom_type_symbol
_atom_type_description
_atom_type_scat_dispersion_real
_atom_type_scat_dispersion_imag
_atom_type_scat_source
C C 0.0033 0.0016 'International Tables Vol C Tables 4.2.6.8 and 6.1.1.4'
H H 0.0000 0.0000 'International Tables Vol C Tables 4.2.6.8 and 6.1.1.4'
N N 0.0061 0.0033 'International Tables Vol C Tables 4.2.6.8 and 6.1.1.4'
O O 0.0106 0.0060 'International Tables Vol C Tables 4.2.6.8 and 6.1.1.4'
S S 0.1246 0.1234 'International Tables Vol C Tables 4.2.6.8 and 6.1.1.4'

loop_
_geom_angle_atom_site_label_1
_geom_angle_atom_site_label_2
_geom_angle_atom_site_label_3
_geom_angle_site_symmetry_1
_geom_angle_site_symmetry_3
_geom_angle
_geom_angle_publ_flag
O4 S1 O5 . . 113.78(10) ?
O4 S1 O3 . . 111.65(11) ?
O5 S1 O3 . . 111.87(8) ?
O4 S1 C11 . . 106.23(8) ?
O5 S1 C11 . . 106.54(8) ?
O3 S1 C11 . . 106.16(8) ?
C1 O1 H1O1 . . 114.3(19) ?
C3 O2 H1O2 . . 106.3(18) ?
C7 N1 C8 . . 123.83(13) ?
C7 N1 H1N1 . . 121.2(17) ?
C8 N1 H1N1 . . 114.9(17) ?
O1 C1 C2 . . 123.11(14) ?
O1 C1 C6 . . 116.94(13) ?
C2 C1 C6 . . 119.94(14) ?
C1 C2 C3 . . 119.77(14) ?
C1 C2 H2A . . 120.1 ?
C3 C2 H2A . . 120.1 ?
O2 C3 C2 . . 116.77(15) ?
O2 C3 C4 . . 121.90(15) ?
C2 C3 C4 . . 121.33(14) ?
C5 C4 C3 . . 119.07(14) ?
C5 C4 H4A . . 120.5 ?
C3 C4 H4A . . 120.5 ?
C4 C5 C6 . . 121.14(14) ?
C4 C5 H5A . . 119.4 ?
C6 C5 H5A . . 119.4 ?
C7 C6 C5 . . 117.94(13) ?
C7 C6 C1 . . 123.35(13) ?
C5 C6 C1 . . 118.67(13) ?
N1 C7 C6 . . 126.60(14) ?
N1 C7 H7A . . 116.7 ?
C6 C7 H7A . . 116.7 ?
C9 C8 C13 . . 121.03(14) ?
C9 C8 N1 . . 120.33(13) ?
C13 C8 N1 . . 118.64(13) ?
C10 C9 C8 . . 119.21(14) ?
C10 C9 H9A . . 120.4 ?
C8 C9 H9A . . 120.4 ?
C9 C10 C11 . . 119.89(15) ?
C9 C10 H10A . . 120.1 ?
C11 C10 H10A . . 120.1 ?
C12 C11 C10 . . 120.89(14) ?
C12 C11 S1 . . 120.66(12) ?
C10 C11 S1 . . 118.41(12) ?
C11 C12 C13 . . 119.41(14) ?
C11 C12 H12A . . 120.3 ?
C13 C12 H12A . . 120.3 ?
C12 C13 C8 . . 119.48(14) ?
C12 C13 H13A . . 120.3 ?
C8 C13 H13A . . 120.3 ?
H1W1 O1W H2W1 . . 97.0 ?
H1W2 O2W H2W2 . . 127.8 ?
H1W3 O3W H2W3 . . 113.2 ?

loop_
_geom_bond_atom_site_label_1
_geom_bond_atom_site_label_2
_geom_bond_site_symmetry_2
_geom_bond_distance
_geom_bond_publ_flag
S1 O4 . 1.4441(14) ?
S1 O5 . 1.4512(14) ?
S1 O3 . 1.4636(15) ?
S1 C11 . 1.7706(16) ?
O1 C1 . 1.3325(18) ?
O1 H1O1 . 0.90(3) ?
O2 C3 . 1.3500(18) ?
O2 H1O2 . 0.80(3) ?
N1 C7 . 1.3083(19) ?
N1 C8 . 1.4247(19) ?
N1 H1N1 . 0.85(3) ?
C1 C2 . 1.389(2) ?
C1 C6 . 1.422(2) ?
C2 C3 . 1.390(2) ?
C2 H2A . 0.9300 ?
C3 C4 . 1.408(2) ?
C4 C5 . 1.372(2) ?
C4 H4A . 0.9300 ?
C5 C6 . 1.419(2) ?
C5 H5A . 0.9300 ?
C6 C7 . 1.417(2) ?
C7 H7A . 0.9300 ?
C8 C9 . 1.389(2) ?
C8 C13 . 1.394(2) ?
C9 C10 . 1.388(2) ?
C9 H9A . 0.9300 ?
C10 C11 . 1.390(2) ?
C10 H10A . 0.9300 ?
C11 C12 . 1.389(2) ?
C12 C13 . 1.390(2) ?
C12 H12A . 0.9300 ?
C13 H13A . 0.9300 ?
O1W H1W1 . 0.8863 ?
O1W H2W1 . 0.8403 ?
O2W H1W2 . 0.8500 ?
O2W H2W2 . 0.9519 ?
O3W H1W3 . 0.9617 ?
O3W H2W3 . 0.8594 ?

loop_
_geom_hbond_atom_site_label_D
_geom_hbond_atom_site_label_H
_geom_hbond_atom_site_label_A
_geom_hbond_site_symmetry_A
_geom_hbond_distance_DH
_geom_hbond_distance_HA
_geom_hbond_distance_DA
_geom_hbond_angle_DHA
_geom_hbond_publ_flag
O1W H1W1 O3 1_454 0.8900 2.1700 3.020(3) 161.00 yes
O1W H1W1 O4 1_454 0.8900 2.3900 3.083(3) 135.00 yes
O1W H2W1 O2W . 0.8400 2.0200 2.817(4) 158.00 yes
O2W H2W2 O2 . 0.9500 1.8900 2.812(3) 161.00 yes
O3W H1W3 O5 1_554 0.9600 1.8300 2.756(2) 161.00 yes
O3W H2W3 O1W . 0.8600 1.8600 2.701(3) 166.00 yes
N1 H1N1 O1 . 0.86(3) 2.07(2) 2.6601(18) 126(2) yes
N1 H1N1 O5 2_667 0.86(3) 2.19(3) 2.948(2) 148(2) yes
O1 H1O1 O3W . 0.90(3) 1.64(4) 2.543(2) 173(4) yes
O2 H1O2 O3 1_464 0.80(3) 1.85(3) 2.627(2) 164(2) yes

loop_
_geom_torsion_atom_site_label_1
_geom_torsion_atom_site_label_2
_geom_torsion_atom_site_label_3
_geom_torsion_atom_site_label_4
_geom_torsion_site_symmetry_1
_geom_torsion_site_symmetry_2
_geom_torsion_site_symmetry_3
_geom_torsion_site_symmetry_4
_geom_torsion
_geom_torsion_publ_flag
O1 C1 C2 C3 . . . . 178.43(14) ?
C6 C1 C2 C3 . . . . -1.5(2) ?
C1 C2 C3 O2 . . . . -176.86(14) ?
C1 C2 C3 C4 . . . . 3.1(2) ?
O2 C3 C4 C5 . . . . 178.14(14) ?
C2 C3 C4 C5 . . . . -1.8(2) ?
C3 C4 C5 C6 . . . . -1.1(2) ?
C4 C5 C6 C7 . . . . -175.27(15) ?
C4 C5 C6 C1 . . . . 2.5(2) ?
O1 C1 C6 C7 . . . . -3.5(2) ?
C2 C1 C6 C7 . . . . 176.45(14) ?
O1 C1 C6 C5 . . . . 178.82(14) ?
C2 C1 C6 C5 . . . . -1.2(2) ?
C8 N1 C7 C6 . . . . -176.86(14) ?
C5 C6 C7 N1 . . . . 174.98(15) ?
C1 C6 C7 N1 . . . . -2.7(3) ?
C7 N1 C8 C9 . . . . 30.1(2) ?
C7 N1 C8 C13 . . . . -150.63(15) ?
C13 C8 C9 C10 . . . . 2.8(2) ?
N1 C8 C9 C10 . . . . -177.92(15) ?
C8 C9 C10 C11 . . . . -0.2(2) ?
C9 C10 C11 C12 . . . . -1.7(3) ?
C9 C10 C11 S1 . . . . -179.29(13) ?
O4 S1 C11 C12 . . . . 146.08(15) ?
O5 S1 C11 C12 . . . . -92.28(15) ?
O3 S1 C11 C12 . . . . 27.10(16) ?
O4 S1 C11 C10 . . . . -36.33(17) ?
O5 S1 C11 C10 . . . . 85.31(14) ?
O3 S1 C11 C10 . . . . -155.30(14) ?
C10 C11 C12 C13 . . . . 1.1(2) ?
S1 C11 C12 C13 . . . . 178.61(12) ?
C11 C12 C13 C8 . . . . 1.5(2) ?
C9 C8 C13 C12 . . . . -3.4(2) ?
N1 C8 C13 C12 . . . . 177.29(14) ?

loop_
_cod_related_entry_id
_cod_related_entry_database
_cod_related_entry_code
1 ChemSpider 30656034
